data_1526934
loop_
_publ_author_name
'Weller, M.T.'
'Skinner, S.J.'

_publ_section_title
;
 Neutron and X-ray powder diffraction studies of the oxynitrides Sr W (O,
 N)3, Ba3 W2 (O, N)8 and Ba3 Mo2 (O, N)8
;
_journal_name_full 'International Journal of Inorganic Materials'
_journal_page_first 463
_journal_page_last 467
_journal_volume 2
_journal_year 2000
_chemical_formula_sum 'Ba3 Mo2 N1.96 O6.04'
_chemical_name_systematic 'Ba3 Mo2 (O6.04 N1.96)'
_space_group_IT_number 166
_symmetry_space_group_name_Hall '-R 3 2"'
_symmetry_space_group_name_H-M 'R -3 m :H'
_cell_angle_alpha 90
_cell_angle_beta 90
_cell_angle_gamma 120
_cell_formula_units_Z 3
_cell_length_a 5.9706
_cell_length_b 5.9706
_cell_length_c 21.502
_cell_volume 663.813
_citation_journal_id_ASTM IJIMCR
_cod_data_source_file Weller_IJIMCR_2000_856.cif
_cod_data_source_block Ba3Mo2N1.96O6.04
_cod_original_cell_volume 663.8126
_cod_database_code 1526934

loop_
_symmetry_equiv_pos_as_xyz
x,y,z
-y,x-y,z
-x+y,-x,z
y,x,-z
-x,-x+y,-z
x-y,-y,-z
-x,-y,-z
y,-x+y,-z
x-y,x,-z
-y,-x,z
x,x-y,z
-x+y,y,z
x+2/3,y+1/3,z+1/3
-y+2/3,x-y+1/3,z+1/3
-x+y+2/3,-x+1/3,z+1/3
y+2/3,x+1/3,-z+1/3
-x+2/3,-x+y+1/3,-z+1/3
x-y+2/3,-y+1/3,-z+1/3
-x+2/3,-y+1/3,-z+1/3
y+2/3,-x+y+1/3,-z+1/3
x-y+2/3,x+1/3,-z+1/3
-y+2/3,-x+1/3,z+1/3
x+2/3,x-y+1/3,z+1/3
-x+y+2/3,y+1/3,z+1/3
x+1/3,y+2/3,z+2/3
-y+1/3,x-y+2/3,z+2/3
-x+y+1/3,-x+2/3,z+2/3
y+1/3,x+2/3,-z+2/3
-x+1/3,-x+y+2/3,-z+2/3
x-y+1/3,-y+2/3,-z+2/3
-x+1/3,-y+2/3,-z+2/3
y+1/3,-x+y+2/3,-z+2/3
x-y+1/3,x+2/3,-z+2/3
-y+1/3,-x+2/3,z+2/3
x+1/3,x-y+2/3,z+2/3
-x+y+1/3,y+2/3,z+2/3

loop_
_atom_site_label
_atom_site_type_symbol
_atom_site_fract_x
_atom_site_fract_y
_atom_site_fract_z
_atom_site_occupancy
_atom_site_U_iso_or_equiv
Mo1 Mo+5 0.3333 0.6667 0.07283 1 0.0
N2 N-3 0 0 0.32508 0.265 0.0
N1 N-3 0.16382 0.32764 0.5665 0.238 0.0
Ba2 Ba+2 0.6667 0.3333 0.12888 1 0.0
O1 O-2 0.16382 0.32764 0.5665 0.762 0.0
O2 O-2 0 0 0.32508 0.735 0.0
Ba1 Ba+2 0 0 0 1 0.0
